data_7131118
loop_
_publ_author_name
'Zhang, Han-Yue'
'Xiong, Ren-Gen'

_publ_section_title
;
 Three-dimensional narrow-bandgap perovskite semiconductor ferroelectric
 methylphosphonium tin triiodide for potential photovoltaic application.
;
_journal_issue 7
_journal_name_full 'Chemical communications (Cambridge, England)'
_journal_page_first 920
_journal_page_last 923
_journal_paper_doi 10.1039/d2cc06408a
_journal_volume 59
_journal_year 2023
_chemical_formula_moiety 'I3 Sn, 1.5(C0.50 H3 P0.50)'
_chemical_formula_sum 'C H6 I3 P Sn'
_chemical_formula_weight 548.44
_space_group_crystal_system orthorhombic
_space_group_IT_number 32
_space_group_name_Hall 'P 2 -2ab'
_space_group_name_H-M_alt 'P b a 2'
_atom_sites_solution_hydrogens difmap
_audit_creation_method SHELXL-2014/7
_audit_update_record
;
2020-09-12 deposited with the CCDC.	2022-12-15 downloaded from the CCDC.
;
_cell_angle_alpha 90
_cell_angle_beta 90
_cell_angle_gamma 90
_cell_formula_units_Z 4
_cell_length_a 12.5156(8)
_cell_length_b 12.5460(8)
_cell_length_c 6.3490(4)
_cell_measurement_reflns_used 2734
_cell_measurement_temperature 273(2)
_cell_measurement_theta_max 30.0630
_cell_measurement_theta_min 3.2260
_cell_volume 996.92(11)
_computing_cell_refinement 'CrysAlisPro 1.171.40.82a (Rigaku OD, 2020)'
_computing_data_collection 'CrysAlisPro 1.171.40.82a (Rigaku OD, 2020)'
_computing_data_reduction 'CrysAlisPro 1.171.40.82a (Rigaku OD, 2020)'
_computing_structure_refinement 'SHELXL-2014/7 (Sheldrick, 2014)'
_computing_structure_solution 'SHELXL-2014/7 (Sheldrick, 2014)'
_diffrn_ambient_temperature 273(2)
_diffrn_measured_fraction_theta_full 0.998
_diffrn_measured_fraction_theta_max 0.997
_diffrn_measurement_device_type 'XtaLAB Synergy R, DW system, HyPix'
_diffrn_measurement_method '\w scans'
_diffrn_radiation_type MoK\a
_diffrn_radiation_wavelength 0.71073
_diffrn_reflns_av_R_equivalents 0.0316
_diffrn_reflns_av_unetI/netI 0.0303
_diffrn_reflns_Laue_measured_fraction_full 0.998
_diffrn_reflns_Laue_measured_fraction_max 0.997
_diffrn_reflns_limit_h_max 14
_diffrn_reflns_limit_h_min -14
_diffrn_reflns_limit_k_max 13
_diffrn_reflns_limit_k_min -14
_diffrn_reflns_limit_l_max 7
_diffrn_reflns_limit_l_min -7
_diffrn_reflns_number 4739
_diffrn_reflns_point_group_measured_fraction_full 0.999
_diffrn_reflns_point_group_measured_fraction_max 0.998
_diffrn_reflns_theta_full 24.998
_diffrn_reflns_theta_max 24.998
_diffrn_reflns_theta_min 2.299
_diffrn_source 'Rotating-anode X-ray tube'
_exptl_absorpt_coefficient_mu 11.927
_exptl_absorpt_correction_T_max 0.385
_exptl_absorpt_correction_T_min 0.356
_exptl_absorpt_correction_type multi-scan
_exptl_absorpt_process_details
;
CrysAlisPro 1.171.40.82a (Rigaku Oxford Diffraction, 2020)
Empirical absorption correction using spherical harmonics,
implemented in SCALE3 ABSPACK scaling algorithm.
;
_exptl_crystal_colour Black
_exptl_crystal_density_diffrn 3.654
_exptl_crystal_description Block
_exptl_crystal_F_000 944
_exptl_crystal_size_max 0.090
_exptl_crystal_size_mid 0.080
_exptl_crystal_size_min 0.080
_refine_diff_density_max 5.261
_refine_diff_density_min -3.701
_refine_diff_density_rms 0.572
_refine_ls_abs_structure_details
;
 Refined as an inversion twin.
;
_refine_ls_abs_structure_Flack 0.0(8)
_refine_ls_extinction_method none
_refine_ls_goodness_of_fit_ref 1.000
_refine_ls_hydrogen_treatment constr
_refine_ls_matrix_type full
_refine_ls_number_parameters 56
_refine_ls_number_reflns 1641
_refine_ls_number_restraints 15
_refine_ls_restrained_S_all 0.998
_refine_ls_R_factor_all 0.1090
_refine_ls_R_factor_gt 0.1021
_refine_ls_shift/su_max 0.001
_refine_ls_shift/su_mean 0.000
_refine_ls_structure_factor_coef Fsqd
_refine_ls_weighting_details 'w=1/[\s^2^(Fo^2^)+(0.0780P)^2^+217.2772P] where P=(Fo^2^+2Fc^2^)/3'
_refine_ls_weighting_scheme calc
_refine_ls_wR_factor_gt 0.2525
_refine_ls_wR_factor_ref 0.2563
_reflns_Friedel_coverage 0.823
_reflns_Friedel_fraction_full 1.001
_reflns_Friedel_fraction_max 1.000
_reflns_number_gt 1462
_reflns_number_total 1641
_reflns_threshold_expression 'I > 2\s(I)'
_cod_data_source_file d2cc06408a2.cif
_cod_data_source_block Pba2
_cod_depositor_comments 'Adding full bibliography for 7131118--7131120.cif.'
_cod_database_code 7131118
_shelx_shelxl_version_number 2014/7
_shelx_space_group_comment
;
The symmetry employed for this shelxl refinement is uniquely defined
by the following loop, which should always be used as a source of
symmetry information in preference to the above space-group names.
They are only intended as comments.
;
_shelx_estimated_absorpt_t_min 0.413
_shelx_estimated_absorpt_t_max 0.449

loop_
_space_group_symop_operation_xyz
'x, y, z'
'-x, -y, z'
'x+1/2, -y+1/2, z'
'-x+1/2, y+1/2, z'

loop_
_atom_site_label
_atom_site_type_symbol
_atom_site_fract_x
_atom_site_fract_y
_atom_site_fract_z
_atom_site_U_iso_or_equiv
_atom_site_adp_type
_atom_site_occupancy
_atom_site_site_symmetry_order
_atom_site_calc_flag
_atom_site_refinement_flags_posn
_atom_site_refinement_flags_adp
_atom_site_refinement_flags_occupancy
_atom_site_disorder_assembly
_atom_site_disorder_group
Sn1 Sn 0.2595(3) 0.7640(3) 1.0205(11) 0.0432(11) Uani 1 1 d . . . . .
I1 I 0.2036(3) 1.0056(3) 1.0180(12) 0.0556(10) Uani 1 1 d . . . . .
I2 I 0.4934(3) 0.7973(3) 1.0167(13) 0.0574(11) Uani 1 1 d . . . . .
I3 I 0.2614(4) 0.7679(4) 0.5233(11) 0.0785(17) Uani 1 1 d . . . . .
P1 P 0.5543(13) 0.9652(17) 0.519(7) 0.058(6) Uani 0.5 1 d D U P . .
H1A H 0.6096 0.9816 0.7004 0.087 Uiso 0.5 1 d R U P . .
H1B H 0.6149 0.9880 0.3464 0.087 Uiso 0.5 1 d R U P . .
H1C H 0.5138 0.8647 0.5092 0.087 Uiso 0.5 1 d R U P . .
P2 P 0.477(3) 0.5601(15) 0.501(11) 0.103(12) Uani 0.5 1 d D U P . .
H2A H 0.3796 0.5679 0.5925 0.154 Uiso 0.5 1 d R U P . .
H2B H 0.4751 0.5929 0.2965 0.154 Uiso 0.5 1 d R U P . .
H2C H 0.5531 0.6133 0.6131 0.154 Uiso 0.5 1 d R U P . .
C1 C 0.5543(13) 0.9652(17) 0.519(7) 0.058(6) Uani 0.5 1 d . . P . .
H1D H 0.6095 0.9815 0.7007 0.087 Uiso 0.5 1 d R U P . .
H1E H 0.6147 0.9879 0.3468 0.087 Uiso 0.5 1 d R U P . .
H1F H 0.5137 0.8646 0.5096 0.087 Uiso 0.5 1 d R U P . .
C2 C 0.477(3) 0.5601(15) 0.501(11) 0.103(12) Uani 0.5 1 d . . P . .
H2D H 0.3796 0.5679 0.5925 0.154 Uiso 0.5 1 d R U P . .
H2E H 0.4751 0.5929 0.2965 0.154 Uiso 0.5 1 d R U P . .
H2F H 0.5531 0.6133 0.6131 0.154 Uiso 0.5 1 d R U P . .

loop_
_atom_site_aniso_label
_atom_site_aniso_U_11
_atom_site_aniso_U_22
_atom_site_aniso_U_33
_atom_site_aniso_U_23
_atom_site_aniso_U_13
_atom_site_aniso_U_12
Sn1 0.0471(19) 0.0491(19) 0.0335(18) -0.022(3) 0.022(2) -0.0263(15)
I1 0.072(2) 0.0454(18) 0.049(2) 0.021(2) -0.004(5) 0.0028(16)
I2 0.0461(19) 0.073(2) 0.054(2) 0.003(4) 0.027(3) -0.0034(17)
I3 0.110(4) 0.095(3) 0.0301(19) -0.028(3) 0.028(3) -0.041(3)
P1 0.060(10) 0.066(10) 0.047(10) -0.011(12) 0.003(12) -0.003(9)
P2 0.113(16) 0.102(15) 0.093(17) -0.002(13) 0.006(13) -0.003(11)
C1 0.060(10) 0.066(10) 0.047(10) -0.011(12) 0.003(12) -0.003(9)
C2 0.113(16) 0.102(15) 0.093(17) -0.002(13) 0.006(13) -0.003(11)

loop_
_atom_type_symbol
_atom_type_description
_atom_type_scat_dispersion_real
_atom_type_scat_dispersion_imag
_atom_type_scat_source
C C 0.0033 0.0016 'International Tables Vol C Tables 4.2.6.8 and 6.1.1.4'
H H 0.0000 0.0000 'International Tables Vol C Tables 4.2.6.8 and 6.1.1.4'
P P 0.1023 0.0942 'International Tables Vol C Tables 4.2.6.8 and 6.1.1.4'
Sn Sn -0.6537 1.4246 'International Tables Vol C Tables 4.2.6.8 and 6.1.1.4'
I I -0.4742 1.8119 'International Tables Vol C Tables 4.2.6.8 and 6.1.1.4'

loop_
_geom_angle_atom_site_label_1
_geom_angle_atom_site_label_2
_geom_angle_atom_site_label_3
_geom_angle
_geom_angle_site_symmetry_1
_geom_angle_site_symmetry_3
_geom_angle_publ_flag
I2 Sn1 I1 94.85(13) . . ?
I2 Sn1 I3 89.0(3) . . ?
I1 Sn1 I3 88.9(3) . . ?
I2 Sn1 I3 89.9(3) . 1_556 ?
I1 Sn1 I3 89.5(2) . 1_556 ?
I3 Sn1 I3 178.03(19) . 1_556 ?
Sn1 I3 Sn1 178.03(19) . 1_554 ?
P1 P1 C1 0.0(6) 2_675 2_675 ?
P2 P2 C2 0.000(3) 2_665 2_665 ?

loop_
_geom_bond_atom_site_label_1
_geom_bond_atom_site_label_2
_geom_bond_distance
_geom_bond_site_symmetry_2
_geom_bond_publ_flag
Sn1 I2 2.957(5) . ?
Sn1 I1 3.112(5) . ?
Sn1 I3 3.157(10) . ?
Sn1 I3 3.193(10) 1_556 ?
I3 Sn1 3.193(10) 1_554 ?
P1 P1 1.62(2) 2_675 ?
P1 C1 1.62(2) 2_675 ?
P2 P2 1.61(3) 2_665 ?
P2 C2 1.61(3) 2_665 ?
